data_2214777
loop_
_publ_author_name
'Stadie, Nicholas P.'
'Sanchez-Smith, Rebeca'
'Groy, Thomas L.'

_publ_section_title
;Di-\m-acetato-\k^4^<i>O</i>:<i>O</i>'-\m-oxido-\k^2^<i>O</i>:<i>O</i>-bis[(acetic
 acid-\k<i>O</i>)bis(1<i>H</i>-imidazole-\k<i>N</i>^3^)magnesium(II)]
;
_journal_coeditor_code LH2433
_journal_issue 8
_journal_name_full 'Acta Crystallographica Section E'
_journal_page_first m2153
_journal_page_last m2154
_journal_paper_doi 10.1107/S1600536807033818
_journal_volume 63
_journal_year 2007
_chemical_formula_iupac '[Mg2 (C2 H3 O2)2 O (C3 H4 N2)4 (C2 H4 O2)2]'
_chemical_formula_moiety 'C20 H30 Mg2 N8 O9'
_chemical_formula_sum 'C20 H30 Mg2 N8 O9'
_chemical_formula_weight 575.14
_chemical_name_systematic
;
Di-\m-acetato-\k^4^O:O'-\m-oxido-\k^2^O:O-bis[(acetic
acid-\kO)bis(1H-imidazole-\kN^3^)magnesium(II)]
;
_space_group_IT_number 41
_symmetry_cell_setting orthorhombic
_symmetry_space_group_name_Hall 'A 2 -2ab'
_symmetry_space_group_name_H-M 'A b a 2'
_atom_sites_solution_hydrogens geom
_atom_sites_solution_primary direct
_atom_sites_solution_secondary difmap
_audit_creation_method SHELXL-97
_cell_angle_alpha 90.00
_cell_angle_beta 90.00
_cell_angle_gamma 90.00
_cell_formula_units_Z 4
_cell_length_a 8.6927(14)
_cell_length_b 19.106(3)
_cell_length_c 16.834(3)
_cell_measurement_reflns_used 1685
_cell_measurement_temperature 298(2)
_cell_measurement_theta_max 22.2
_cell_measurement_theta_min 2.4
_cell_volume 2795.8(8)
_computing_cell_refinement 'SAINT (Bruker, 2003)'
_computing_data_collection 'SMART (Bruker, 2003)'
_computing_data_reduction SAINT
_computing_molecular_graphics 'SHELXTL (Bruker, 2001)'
_computing_publication_material SHELXTL
_computing_structure_refinement 'SHELXL97 (Sheldrick, 1997)'
_computing_structure_solution 'SHELXS97 (Sheldrick, 1997)'
_diffrn_ambient_temperature 298(2)
_diffrn_measured_fraction_theta_full 1.000
_diffrn_measured_fraction_theta_max 1.000
_diffrn_measurement_device_type 'Bruker SMART APEX'
_diffrn_measurement_method \w
_diffrn_radiation_monochromator graphite
_diffrn_radiation_source 'fine-focus sealed tube'
_diffrn_radiation_type MoK\a
_diffrn_radiation_wavelength 0.71073
_diffrn_reflns_av_R_equivalents 0.1118
_diffrn_reflns_av_sigmaI/netI 0.0564
_diffrn_reflns_limit_h_max 10
_diffrn_reflns_limit_h_min -10
_diffrn_reflns_limit_k_max 22
_diffrn_reflns_limit_k_min -22
_diffrn_reflns_limit_l_max 19
_diffrn_reflns_limit_l_min -20
_diffrn_reflns_number 10414
_diffrn_reflns_theta_full 25.03
_diffrn_reflns_theta_max 25.03
_diffrn_reflns_theta_min 2.13
_diffrn_standards_decay_% 0.00
_exptl_absorpt_coefficient_mu 0.147
_exptl_absorpt_correction_T_max 0.994
_exptl_absorpt_correction_T_min 0.986
_exptl_absorpt_correction_type multi-scan
_exptl_absorpt_process_details '(SADABS; Bruker, 2004)'
_exptl_crystal_colour colourless
_exptl_crystal_density_diffrn 1.366
_exptl_crystal_density_method 'not measured'
_exptl_crystal_description Block
_exptl_crystal_F_000 1208
_exptl_crystal_size_max 0.120
_exptl_crystal_size_mid 0.100
_exptl_crystal_size_min 0.050
_refine_diff_density_max 0.242
_refine_diff_density_min -0.247
_refine_ls_extinction_method none
_refine_ls_goodness_of_fit_ref 1.167
_refine_ls_hydrogen_treatment constr
_refine_ls_matrix_type full
_refine_ls_number_parameters 179
_refine_ls_number_reflns 1287
_refine_ls_number_restraints 1
_refine_ls_restrained_S_all 1.166
_refine_ls_R_factor_all 0.0934
_refine_ls_R_factor_gt 0.0705
_refine_ls_shift/su_max 0.000
_refine_ls_shift/su_mean 0.000
_refine_ls_structure_factor_coef Fsqd
_refine_ls_weighting_details 'calc w=1/[\s^2^(Fo^2^)+(0.0579P)^2^+3.9683P] where P=(Fo^2^+2Fc^2^)/3'
_refine_ls_weighting_scheme calc
_refine_ls_wR_factor_gt 0.1379
_refine_ls_wR_factor_ref 0.1469
_reflns_number_gt 1034
_reflns_number_total 1287
_reflns_threshold_expression I>2\s(I)
_cod_data_source_file lh2433.cif
_cod_data_source_block I
_cod_original_sg_symbol_Hall 'A 2 -2ac'
_cod_database_code 2214777
_cod_database_fobs_code 2214777

loop_
_symmetry_equiv_pos_as_xyz
'x, y, z'
'-x, -y, z'
'x+1/2, -y+1/2, z'
'-x+1/2, y+1/2, z'
'x, y+1/2, z+1/2'
'-x, -y+1/2, z+1/2'
'x+1/2, -y+1, z+1/2'
'-x+1/2, y+1, z+1/2'

loop_
_atom_site_type_symbol
_atom_site_label
_atom_site_fract_x
_atom_site_fract_y
_atom_site_fract_z
_atom_site_U_iso_or_equiv
_atom_site_adp_type
_atom_site_calc_flag
_atom_site_refinement_flags
_atom_site_occupancy
Mg Mg1 0.3999(3) 0.08395(10) 0.18240(17) 0.0326(6) Uani d . 1
O O1A 0.5000 0.0000 0.2501(4) 0.0333(17) Uani d S 1
O O2A 0.2900(6) 0.0160(2) 0.1101(4) 0.0469(15) Uani d . 1
C C2B 0.3038(8) -0.0453(3) 0.0872(4) 0.0298(16) Uani d . 1
O O2C 0.4045(6) -0.0881(2) 0.1118(4) 0.0438(14) Uani d . 1
C C2D 0.1915(12) -0.0706(4) 0.0281(7) 0.073(3) Uani d . 1
H H2D1 0.1459 -0.1134 0.0466 0.109 Uiso calc R 1
H H2D2 0.2429 -0.0789 -0.0215 0.109 Uiso calc R 1
H H2D3 0.1128 -0.0360 0.0207 0.109 Uiso calc R 1
O O3A 0.5018(6) 0.1576(2) 0.2544(3) 0.0436(14) Uani d . 1
C C3B 0.6049(8) 0.1524(4) 0.3047(5) 0.0383(18) Uani d . 1
O O3C 0.6644(6) 0.0947(3) 0.3253(4) 0.0529(16) Uani d . 1
H H3CA 0.6183 0.0625 0.3038 0.079 Uiso calc R 1
C C3D 0.6620(11) 0.2178(4) 0.3447(6) 0.059(2) Uani d . 1
H H3D1 0.7089 0.2479 0.3060 0.089 Uiso calc R 1
H H3D2 0.7364 0.2056 0.3845 0.089 Uiso calc R 1
H H3D3 0.5771 0.2417 0.3691 0.089 Uiso calc R 1
N N4A 0.2875(7) 0.1689(3) 0.1191(4) 0.0374(16) Uani d . 1
C C4E 0.1930(9) 0.1640(4) 0.0553(5) 0.044(2) Uani d . 1
H H4E 0.1779 0.1237 0.0254 0.053 Uiso calc R 1
C C4D 0.1237(10) 0.2263(4) 0.0416(6) 0.056(2) Uani d . 1
H H4D 0.0547 0.2370 0.0012 0.067 Uiso calc R 1
N N4C 0.1753(7) 0.2691(3) 0.0985(4) 0.0426(17) Uani d . 1
H H4CA 0.1477 0.3119 0.1055 0.051 Uiso calc R 1
C C4B 0.2761(9) 0.2343(4) 0.1422(5) 0.045(2) Uani d . 1
H H4B 0.3318 0.2537 0.1839 0.054 Uiso calc R 1
N N5A 0.2107(6) 0.0828(3) 0.2699(4) 0.0400(16) Uani d . 1
C C5B 0.0607(9) 0.0839(4) 0.2574(7) 0.054(2) Uani d . 1
H H5B 0.0150 0.0823 0.2075 0.065 Uiso calc R 1
N N5C -0.0174(7) 0.0874(4) 0.3264(5) 0.0530(19) Uani d . 1
H H5CA -0.1158 0.0897 0.3314 0.064 Uiso calc R 1
C C5E 0.2252(9) 0.0836(4) 0.3508(5) 0.050(2) Uani d . 1
H H5E 0.3181 0.0821 0.3782 0.060 Uiso calc R 1
C C5D 0.0842(10) 0.0868(5) 0.3855(6) 0.059(2) Uani d . 1
H H5D 0.0630 0.0884 0.4396 0.070 Uiso calc R 1

loop_
_atom_site_aniso_label
_atom_site_aniso_U_11
_atom_site_aniso_U_22
_atom_site_aniso_U_33
_atom_site_aniso_U_12
_atom_site_aniso_U_13
_atom_site_aniso_U_23
Mg1 0.0281(12) 0.0214(11) 0.0482(14) 0.0010(10) -0.0043(11) -0.0019(13)
O1A 0.027(4) 0.024(3) 0.049(5) 0.003(3) 0.000 0.000
O2A 0.049(3) 0.025(2) 0.067(4) 0.006(2) -0.015(3) -0.008(3)
C2B 0.030(4) 0.022(3) 0.037(4) -0.001(3) 0.002(3) -0.002(3)
O2C 0.040(3) 0.027(3) 0.064(4) 0.002(2) -0.010(3) -0.001(3)
C2D 0.074(7) 0.037(4) 0.106(8) 0.012(5) -0.040(7) -0.013(5)
O3A 0.043(3) 0.034(3) 0.054(4) -0.001(2) -0.014(3) -0.003(3)
C3B 0.030(4) 0.046(5) 0.039(5) -0.013(4) 0.004(4) -0.004(4)
O3C 0.040(3) 0.041(3) 0.078(4) -0.002(3) -0.021(3) -0.005(3)
C3D 0.070(6) 0.056(5) 0.053(6) -0.003(5) -0.031(5) -0.011(5)
N4A 0.038(4) 0.032(3) 0.042(4) 0.006(3) -0.001(3) -0.002(3)
C4E 0.047(5) 0.035(4) 0.051(5) 0.002(4) -0.009(5) -0.002(4)
C4D 0.051(5) 0.060(5) 0.057(6) 0.008(4) -0.016(5) -0.001(5)
N4C 0.034(3) 0.023(3) 0.071(5) 0.008(3) -0.003(3) -0.001(3)
C4B 0.041(5) 0.034(4) 0.060(5) 0.009(4) -0.009(4) -0.002(4)
N5A 0.021(3) 0.042(3) 0.057(5) 0.005(3) -0.002(3) 0.006(3)
C5B 0.034(4) 0.048(5) 0.080(7) 0.003(4) -0.003(5) -0.001(5)
N5C 0.027(3) 0.057(4) 0.075(5) 0.005(3) 0.008(4) -0.002(4)
C5E 0.027(4) 0.064(5) 0.058(6) -0.001(4) -0.006(4) -0.003(5)
C5D 0.048(5) 0.068(6) 0.060(6) 0.001(4) 0.010(5) -0.009(5)

loop_
_atom_type_symbol
_atom_type_description
_atom_type_scat_dispersion_real
_atom_type_scat_dispersion_imag
_atom_type_scat_source
C C 0.0033 0.0016 'International Tables Vol C Tables 4.2.6.8 and 6.1.1.4'
H H 0.0000 0.0000 'International Tables Vol C Tables 4.2.6.8 and 6.1.1.4'
N N 0.0061 0.0033 'International Tables Vol C Tables 4.2.6.8 and 6.1.1.4'
O O 0.0106 0.0060 'International Tables Vol C Tables 4.2.6.8 and 6.1.1.4'
Mg Mg 0.0486 0.0363 'International Tables Vol C Tables 4.2.6.8 and 6.1.1.4'

loop_
_geom_angle_atom_site_label_1
_geom_angle_atom_site_label_2
_geom_angle_atom_site_label_3
_geom_angle_site_symmetry_1
_geom_angle_site_symmetry_3
_geom_angle
O2A Mg1 O3A . . 176.5(2)
O2A Mg1 O2C . 2_655 93.8(2)
O3A Mg1 O2C . 2_655 87.6(2)
O2A Mg1 O1A . . 91.78(19)
O3A Mg1 O1A . . 91.4(2)
O2C Mg1 O1A 2_655 . 90.1(2)
O2A Mg1 N4A . . 88.4(2)
O3A Mg1 N4A . . 88.4(2)
O2C Mg1 N4A 2_655 . 93.4(2)
O1A Mg1 N4A . . 176.6(3)
O2A Mg1 N5A . . 92.5(3)
O3A Mg1 N5A . . 86.3(2)
O2C Mg1 N5A 2_655 . 173.0(3)
O1A Mg1 N5A . . 86.6(2)
N4A Mg1 N5A . . 90.0(2)
O2A Mg1 Mg1 . 2_655 70.15(14)
O3A Mg1 Mg1 . 2_655 113.34(17)
O2C Mg1 Mg1 2_655 2_655 69.12(15)
O1A Mg1 Mg1 . 2_655 31.98(19)
N4A Mg1 Mg1 . 2_655 150.55(18)
N5A Mg1 Mg1 . 2_655 110.26(16)
Mg1 O1A Mg1 . 2_655 116.0(4)
C2B O2A Mg1 . . 138.5(5)
O2A C2B O2C . . 125.2(7)
O2A C2B C2D . . 117.1(6)
O2C C2B C2D . . 117.8(6)
C2B O2C Mg1 . 2_655 136.7(4)
C2B C2D H2D1 . . 109.5
C2B C2D H2D2 . . 109.5
H2D1 C2D H2D2 . . 109.5
C2B C2D H2D3 . . 109.5
H2D1 C2D H2D3 . . 109.5
H2D2 C2D H2D3 . . 109.5
C3B O3A Mg1 . . 131.2(5)
O3A C3B O3C . . 123.7(7)
O3A C3B C3D . . 118.5(7)
O3C C3B C3D . . 117.8(7)
C3B O3C H3CA . . 109.5
C3B C3D H3D1 . . 109.5
C3B C3D H3D2 . . 109.5
H3D1 C3D H3D2 . . 109.5
C3B C3D H3D3 . . 109.5
H3D1 C3D H3D3 . . 109.5
H3D2 C3D H3D3 . . 109.5
C4B N4A C4E . . 104.7(7)
C4B N4A Mg1 . . 126.9(6)
C4E N4A Mg1 . . 127.5(5)
N4A C4E C4D . . 110.1(7)
N4A C4E H4E . . 125.0
C4D C4E H4E . . 125.0
N4C C4D C4E . . 105.5(7)
N4C C4D H4D . . 127.3
C4E C4D H4D . . 127.3
C4B N4C C4D . . 108.2(6)
C4B N4C H4CA . . 125.9
C4D N4C H4CA . . 125.9
N4A C4B N4C . . 111.4(7)
N4A C4B H4B . . 124.3
N4C C4B H4B . . 124.3
C5B N5A C5E . . 104.4(8)
C5B N5A Mg1 . . 129.0(7)
C5E N5A Mg1 . . 126.5(5)
N5A C5B N5C . . 111.2(9)
N5A C5B H5B . . 124.4
N5C C5B H5B . . 124.4
C5D N5C C5B . . 108.0(7)
C5D N5C H5CA . . 126.0
C5B N5C H5CA . . 126.0
C5D C5E N5A . . 110.2(8)
C5D C5E H5E . . 124.9
N5A C5E H5E . . 124.9
N5C C5D C5E . . 106.2(8)
N5C C5D H5D . . 126.9
C5E C5D H5D . . 126.9

loop_
_geom_bond_atom_site_label_1
_geom_bond_atom_site_label_2
_geom_bond_site_symmetry_2
_geom_bond_distance
Mg1 O2A . 2.021(6)
Mg1 O3A . 2.058(6)
Mg1 O2C 2_655 2.076(6)
Mg1 O1A . 2.151(5)
Mg1 N4A . 2.173(6)
Mg1 N5A . 2.208(7)
Mg1 Mg1 2_655 3.649(4)
O1A Mg1 2_655 2.151(5)
O2A C2B . 1.239(8)
C2B O2C . 1.267(8)
C2B C2D . 1.475(11)
O2C Mg1 2_655 2.076(6)
C2D H2D1 . 0.9600
C2D H2D2 . 0.9600
C2D H2D3 . 0.9600
O3A C3B . 1.237(9)
C3B O3C . 1.265(9)
C3B C3D . 1.505(10)
O3C H3CA . 0.8200
C3D H3D1 . 0.9600
C3D H3D2 . 0.9600
C3D H3D3 . 0.9600
N4A C4B . 1.312(9)
N4A C4E . 1.355(10)
C4E C4D . 1.354(10)
C4E H4E . 0.9300
C4D N4C . 1.337(11)
C4D H4D . 0.9300
N4C C4B . 1.323(10)
N4C H4CA . 0.8600
C4B H4B . 0.9300
N5A C5B . 1.320(10)
N5A C5E . 1.368(11)
C5B N5C . 1.347(12)
C5B H5B . 0.9300
N5C C5D . 1.330(11)
N5C H5CA . 0.8600
C5E C5D . 1.359(12)
C5E H5E . 0.9300
C5D H5D . 0.9300
